data_7201692
loop_
_publ_author_name
'Munshi, Parthapratim'
'Skelton, Brian W.'
'McKinnon, Joshua J.'
'Spackman, Mark A.'

_publ_section_title
;
 Polymorphism in 3-methyl-4-methoxy-4&#x2032;-nitrostilbene (MMONS), a
 highly active NLO material
;
_journal_issue 2
_journal_name_full CrystEngComm
_journal_page_first 197
_journal_paper_doi 10.1039/b712869j
_journal_volume 10
_journal_year 2008
_chemical_absolute_configuration unk
_chemical_compound_source 'synthesis as described'
_chemical_formula_moiety 'C16 H15 N1 O3'
_chemical_formula_sum 'C16 H15 N O3'
_chemical_formula_weight 269.29
_chemical_name_systematic
;
?
;
_space_group_IT_number 4
_symmetry_cell_setting monoclinic
_symmetry_Int_Tables_number 4
_symmetry_space_group_name_Hall 'P 2yb'
_symmetry_space_group_name_H-M 'P 1 21 1'
_atom_sites_solution_hydrogens geom
_atom_sites_solution_primary direct
_atom_sites_solution_secondary difmap
_cell_angle_alpha 90
_cell_angle_beta 103.661(2)
_cell_angle_gamma 90
_cell_formula_units_Z 4
_cell_length_a 11.8890(2)
_cell_length_b 7.41180(10)
_cell_length_c 15.6083(2)
_cell_measurement_reflns_used 9021
_cell_measurement_temperature 100(2)
_cell_measurement_theta_max 30.0444
_cell_measurement_theta_min 2.6675
_cell_measurement_wavelength 0.71073
_cell_volume 1336.48(4)
_computing_cell_refinement
;
CrysAlis RED, Oxford Diffraction Ltd.,
Version 1.171.31.8 (release 12-01-2007 CrysAlis171 .NET)
(compiled Jan 12 2007,17:49:11)
;
_computing_data_collection
;
CrysAlis CCD, Oxford Diffraction Ltd.,
Version 1.171.31.8 (release 12-01-2007 CrysAlis171 .NET)
(compiled Jan 12 2007,17:49:11)
;
_computing_data_reduction
;
CrysAlis RED, Oxford Diffraction Ltd.,
Version 1.171.31.8 (release 12-01-2007 CrysAlis171 .NET)
(compiled Jan 12 2007,17:49:11)
;
_computing_molecular_graphics 'Ortep-3 for Windows (Farrugia, 1997)'
_computing_publication_material 'WinGX publication routines (Farrugia, 1999)'
_computing_structure_refinement 'SHELXL-97 (Sheldrick, 1997)'
_computing_structure_solution 'SIR2004 (Burla et al, 2004)'
_diffrn_ambient_temperature 100(2)
_diffrn_detector_area_resol_mean 16.0009
_diffrn_measured_fraction_theta_full 0.998
_diffrn_measured_fraction_theta_max 0.998
_diffrn_measurement_device_type
;
Oxford Diffraction Xcalibur-S diffractometer
;
_diffrn_measurement_method '\w scans'
_diffrn_radiation_monochromator graphite
_diffrn_radiation_probe x-ray
_diffrn_radiation_type MoK\a
_diffrn_radiation_wavelength 0.71073
_diffrn_reflns_av_R_equivalents 0.0218
_diffrn_reflns_av_unetI/netI 0.0176
_diffrn_reflns_limit_h_max 15
_diffrn_reflns_limit_h_min -14
_diffrn_reflns_limit_k_max 9
_diffrn_reflns_limit_k_min -9
_diffrn_reflns_limit_l_max 19
_diffrn_reflns_limit_l_min -20
_diffrn_reflns_number 16957
_diffrn_reflns_theta_full 27.5
_diffrn_reflns_theta_max 27.5
_diffrn_reflns_theta_min 2.69
_exptl_absorpt_coefficient_mu 0.093
_exptl_absorpt_correction_T_max 1
_exptl_absorpt_correction_T_min 0.94617
_exptl_absorpt_correction_type multi-scan
_exptl_absorpt_process_details
;
CrysAlis RED, Oxford Diffraction Ltd.,
Version 1.171.31.8 (release 12-01-2007 CrysAlis171 .NET)
(compiled Jan 12 2007,17:49:11)
Empirical absorption correction using spherical harmonics,
implemented in SCALE3 ABSPACK scaling algorithm.
;
_exptl_crystal_colour Yellow
_exptl_crystal_density_diffrn 1.338
_exptl_crystal_density_method 'not measured'
_exptl_crystal_description Block
_exptl_crystal_F_000 568
_exptl_crystal_size_max 0.208
_exptl_crystal_size_mid 0.180
_exptl_crystal_size_min 0.068
_refine_diff_density_max 0.263
_refine_diff_density_min -0.202
_refine_diff_density_rms 0.041
_refine_ls_extinction_method none
_refine_ls_goodness_of_fit_ref 1.085
_refine_ls_hydrogen_treatment constr
_refine_ls_matrix_type full
_refine_ls_number_parameters 352
_refine_ls_number_reflns 3307
_refine_ls_number_restraints 1
_refine_ls_restrained_S_all 1.085
_refine_ls_R_factor_all 0.0531
_refine_ls_R_factor_gt 0.0430
_refine_ls_shift/su_max 0
_refine_ls_shift/su_mean 0
_refine_ls_structure_factor_coef Fsqd
_refine_ls_weighting_details 'calc w=1/[\s^2^(Fo^2^)+(0.0806P)^2^+0.1185P] where P=(Fo^2^+2Fc^2^)/3'
_refine_ls_weighting_scheme calc
_refine_ls_wR_factor_gt 0.1193
_refine_ls_wR_factor_ref 0.1309
_reflns_number_gt 2772
_reflns_number_total 3307
_reflns_threshold_expression >2sigma(I)
_cod_data_source_file b712869j.txt
_cod_data_source_block MMONS-2
_cod_original_sg_symbol_H-M 'P 21'
_cod_database_code 7201692

loop_
_symmetry_equiv_pos_as_xyz
'x, y, z'
'-x, y+1/2, -z'

loop_
_atom_site_label
_atom_site_type_symbol
_atom_site_fract_x
_atom_site_fract_y
_atom_site_fract_z
_atom_site_U_iso_or_equiv
_atom_site_adp_type
_atom_site_occupancy
_atom_site_symmetry_multiplicity
_atom_site_calc_flag
_atom_site_refinement_flags
_atom_site_disorder_assembly
_atom_site_disorder_group
O1 O 0.99719(17) 0.4269(4) 0.54104(13) 0.0557(6) Uani 1 1 d . . .
O2 O 0.89705(17) 0.6410(3) 0.58014(12) 0.0459(5) Uani 1 1 d . . .
O3 O 0.18298(14) 0.5392(2) -0.17027(10) 0.0328(4) Uani 1 1 d . . .
N1 N 0.91358(18) 0.5290(3) 0.52640(14) 0.0384(5) Uani 1 1 d . . .
C1 C 0.8290(2) 0.5167(4) 0.44124(15) 0.0321(5) Uani 1 1 d . . .
C2 C 0.7297(2) 0.6201(4) 0.42725(16) 0.0353(6) Uani 1 1 d . . .
H2 H 0.7132 0.7059 0.4791 0.042 Uiso 1 1 calc R . .
C3 C 0.6517(2) 0.6124(4) 0.34604(16) 0.0351(6) Uani 1 1 d . . .
H3 H 0.5736 0.6932 0.3342 0.042 Uiso 1 1 calc R . .
C4 C 0.6729(2) 0.5000(3) 0.27850(16) 0.0314(5) Uani 1 1 d . . .
C5 C 0.7742(2) 0.3964(4) 0.29584(16) 0.0319(5) Uani 1 1 d . . .
H5 H 0.7917 0.3092 0.2448 0.038 Uiso 1 1 calc R . .
C6 C 0.8527(2) 0.4032(4) 0.37720(16) 0.0346(5) Uani 1 1 d . . .
H6 H 0.9305 0.3218 0.3903 0.042 Uiso 1 1 calc R . .
C7 C 0.5959(2) 0.4903(4) 0.19000(16) 0.0325(5) Uani 1 1 d . . .
H7 H 0.6217 0.4009 0.1432 0.039 Uiso 1 1 calc R . .
C8 C 0.4972(2) 0.5810(3) 0.16167(16) 0.0311(5) Uani 1 1 d . . .
H8 H 0.4710 0.6705 0.2082 0.037 Uiso 1 1 calc R . .
C9 C 0.4211(2) 0.5700(3) 0.07281(15) 0.0292(5) Uani 1 1 d . . .
C10 C 0.3113(2) 0.6511(3) 0.05677(15) 0.0302(5) Uani 1 1 d . . .
H10 H 0.2875 0.7249 0.1097 0.036 Uiso 1 1 calc R . .
C11 C 0.2323(2) 0.6405(3) -0.02376(15) 0.0298(5) Uani 1 1 d . . .
C12 C 0.2652(2) 0.5471(3) -0.09230(15) 0.0277(5) Uani 1 1 d . . .
C13 C 0.3744(2) 0.4687(3) -0.07952(16) 0.0314(5) Uani 1 1 d . . .
H13 H 0.3994 0.3996 -0.1333 0.038 Uiso 1 1 calc R . .
C14 C 0.4516(2) 0.4796(4) 0.00315(17) 0.0333(5) Uani 1 1 d . . .
H14 H 0.5361 0.4171 0.0133 0.040 Uiso 1 1 calc R . .
C15 C 0.1112(2) 0.7144(4) -0.03770(17) 0.0371(6) Uani 1 1 d . . .
H15A H 0.1027 0.7860 0.0209 0.056 Uiso 1 1 calc R . .
H15B H 0.0497 0.6042 -0.0507 0.056 Uiso 1 1 calc R . .
H15C H 0.0944 0.8059 -0.0933 0.056 Uiso 1 1 calc R . .
C16 C 0.2028(2) 0.4194(4) -0.23698(16) 0.0393(6) Uani 1 1 d . . .
H16A H 0.2800 0.4608 -0.2572 0.059 Uiso 1 1 calc R . .
H16B H 0.1293 0.4235 -0.2932 0.059 Uiso 1 1 calc R . .
H16C H 0.2141 0.2834 -0.2111 0.059 Uiso 1 1 calc R . .
O1A O 1.01361(16) 1.0338(3) 0.78236(13) 0.0486(5) Uani 0.68 1 d P A 1
O2A O 0.87838(17) 0.9690(3) 0.84773(12) 0.0471(5) Uani 0.68 1 d P A 1
O3A O 0.17757(14) 1.0797(2) 0.08839(10) 0.0315(4) Uani 0.68 1 d P A 1
N1A N 0.91198(18) 1.0042(3) 0.78147(13) 0.0328(5) Uani 0.68 1 d P A 1
C1A C 0.8322(4) 1.0163(7) 0.6953(3) 0.0246(12) Uiso 0.68 1 d P A 1
C2A C 0.7167(4) 0.9650(6) 0.6866(3) 0.0295(11) Uiso 0.68 1 d P A 1
H2A H 0.6876 0.9134 0.7426 0.035 Uiso 0.68 1 calc PR A 1
C3A C 0.6404(3) 0.9815(5) 0.6050(3) 0.0276(7) Uiso 0.68 1 d P A 1
H3A H 0.5504 0.9441 0.5969 0.033 Uiso 0.68 1 calc PR A 1
C4A C 0.6794(4) 1.0467(5) 0.5324(2) 0.0258(7) Uiso 0.68 1 d P A 1
C5A C 0.7955(4) 1.0940(5) 0.5443(2) 0.0307(8) Uiso 0.68 1 d P A 1
H5A H 0.8266 1.1433 0.4887 0.037 Uiso 0.68 1 calc PR A 1
C6A C 0.8710(4) 1.0790(6) 0.6251(3) 0.0292(10) Uiso 0.68 1 d P A 1
H6A H 0.9609 1.1167 0.6334 0.035 Uiso 0.68 1 calc PR A 1
C7A C 0.6011(3) 1.0633(5) 0.4434(2) 0.0284(7) Uiso 0.68 1 d P A 1
H7A H 0.6358 1.1322 0.3941 0.034 Uiso 0.68 1 calc PR A 1
C8A C 0.4938(3) 1.0031(5) 0.4176(2) 0.0297(7) Uiso 0.68 1 d P A 1
H8A H 0.4591 0.9329 0.4665 0.036 Uiso 0.68 1 calc PR A 1
C9A C 0.4167(4) 1.0219(5) 0.3292(3) 0.0279(8) Uiso 0.68 1 d P A 1
C10A C 0.3000(4) 0.9753(6) 0.3172(3) 0.0288(10) Uiso 0.68 1 d P A 1
H10A H 0.2706 0.9191 0.3721 0.035 Uiso 0.68 1 calc PR A 1
C11A C 0.2214(5) 0.9985(7) 0.2378(3) 0.0248(13) Uiso 0.68 1 d P A 1
C12A C 0.2582(5) 1.0643(8) 0.1658(4) 0.0258(16) Uiso 0.68 1 d P A 1
C13A C 0.3765(4) 1.1074(6) 0.1746(3) 0.0280(12) Uiso 0.68 1 d P A 1
H13A H 0.4065 1.1550 0.1183 0.034 Uiso 0.68 1 calc PR A 1
C14A C 0.4546(3) 1.0880(6) 0.2569(3) 0.0285(9) Uiso 0.68 1 d P A 1
H14A H 0.5446 1.1243 0.2645 0.034 Uiso 0.68 1 calc PR A 1
C15A C 0.0952(6) 0.9621(9) 0.2266(4) 0.0316(16) Uiso 0.68 1 d P A 1
H15D H 0.0466 1.0844 0.2056 0.047 Uiso 0.68 1 calc PR A 1
H15E H 0.0793 0.9173 0.2887 0.047 Uiso 0.68 1 calc PR A 1
H15F H 0.0682 0.8581 0.1772 0.047 Uiso 0.68 1 calc PR A 1
C16A C 0.2116(6) 1.1510(10) 0.0117(4) 0.0365(19) Uiso 0.68 1 d P A 1
H16D H 0.2596 1.2750 0.0293 0.055 Uiso 0.68 1 calc PR A 1
H16E H 0.1350 1.1778 -0.0400 0.055 Uiso 0.68 1 calc PR A 1
H16F H 0.2655 1.0534 -0.0113 0.055 Uiso 0.68 1 calc PR A 1
O1B O 1.01361(16) 1.0338(3) 0.78236(13) 0.0486(5) Uani 0.32 1 d P B 2
O2B O 0.87838(17) 0.9690(3) 0.84773(12) 0.0471(5) Uani 0.32 1 d P B 2
O3B O 0.17757(14) 1.0797(2) 0.08839(10) 0.0315(4) Uani 0.32 1 d P B 2
N1B N 0.91198(18) 1.0042(3) 0.78147(13) 0.0328(5) Uani 0.32 1 d P B 2
C1B C 0.8113(10) 1.0059(16) 0.7017(7) 0.030(3) Uiso 0.32 1 d P B 2
C2B C 0.7073(8) 0.9667(13) 0.7091(7) 0.031(2) Uiso 0.32 1 d P B 2
H2B H 0.6912 0.9356 0.7730 0.037 Uiso 0.32 1 calc PR B 2
C3B C 0.6163(7) 0.9652(11) 0.6331(6) 0.0307(17) Uiso 0.32 1 d P B 2
H3B H 0.5302 0.9265 0.6381 0.037 Uiso 0.32 1 calc PR B 2
C4B C 0.6354(7) 1.0129(11) 0.5514(5) 0.0277(15) Uiso 0.32 1 d P B 2
C5B C 0.7484(9) 1.0597(11) 0.5445(5) 0.0292(16) Uiso 0.32 1 d P B 2
H5B H 0.7644 1.0999 0.4817 0.035 Uiso 0.32 1 calc PR B 2
C6B C 0.8384(10) 1.0532(15) 0.6195(7) 0.038(3) Uiso 0.32 1 d P B 2
H6B H 0.9265 1.0828 0.6162 0.046 Uiso 0.32 1 calc PR B 2
C7B C 0.5358(7) 1.0088(11) 0.4743(5) 0.0321(15) Uiso 0.32 1 d P B 2
H7B H 0.4530 0.9694 0.4860 0.038 Uiso 0.32 1 calc PR B 2
C8B C 0.5387(7) 1.0495(11) 0.3915(5) 0.0293(15) Uiso 0.32 1 d P B 2
H8B H 0.6224 1.0908 0.3821 0.035 Uiso 0.32 1 calc PR B 2
C9B C 0.4433(7) 1.0461(11) 0.3103(6) 0.0263(18) Uiso 0.32 1 d P B 2
C10B C 0.3300(9) 0.9995(13) 0.3110(6) 0.029(2) Uiso 0.32 1 d P B 2
H10B H 0.3099 0.9539 0.3716 0.035 Uiso 0.32 1 calc PR B 2
C11B C 0.2416(11) 1.0113(18) 0.2335(8) 0.036(4) Uiso 0.32 1 d P B 2
C12B C 0.2719(9) 1.0719(15) 0.1567(7) 0.021(3) Uiso 0.32 1 d P B 2
C13B C 0.3832(9) 1.1202(15) 0.1559(7) 0.032(3) Uiso 0.32 1 d P B 2
H13B H 0.4042 1.1679 0.0960 0.039 Uiso 0.32 1 calc PR B 2
C14B C 0.4657(8) 1.1068(13) 0.2317(6) 0.033(2) Uiso 0.32 1 d P B 2
H14B H 0.5534 1.1450 0.2312 0.040 Uiso 0.32 1 calc PR B 2
C15B C 0.1161(14) 0.966(3) 0.2342(11) 0.052(6) Uiso 0.32 1 d P B 2
H15G H 0.1148 0.8840 0.2914 0.078 Uiso 0.32 1 calc PR B 2
H15H H 0.0764 0.8922 0.1749 0.078 Uiso 0.32 1 calc PR B 2
H15I H 0.0685 1.0896 0.2369 0.078 Uiso 0.32 1 calc PR B 2
C16B C 0.1952(11) 1.1702(18) 0.0134(8) 0.028(3) Uiso 0.32 1 d P B 2
H16G H 0.2147 1.3107 0.0293 0.042 Uiso 0.32 1 calc PR B 2
H16H H 0.1177 1.1608 -0.0393 0.042 Uiso 0.32 1 calc PR B 2
H16I H 0.2669 1.1087 -0.0076 0.042 Uiso 0.32 1 calc PR B 2

loop_
_atom_site_aniso_label
_atom_site_aniso_U_11
_atom_site_aniso_U_22
_atom_site_aniso_U_33
_atom_site_aniso_U_23
_atom_site_aniso_U_13
_atom_site_aniso_U_12
O1 0.0369(11) 0.0832(18) 0.0414(10) 0.0002(11) -0.0017(9) 0.0105(12)
O2 0.0491(11) 0.0516(12) 0.0346(9) -0.0041(9) 0.0049(8) -0.0141(10)
O3 0.0337(9) 0.0339(10) 0.0291(8) -0.0007(7) 0.0036(7) 0.0023(8)
N1 0.0328(12) 0.0492(14) 0.0310(10) 0.0011(11) 0.0035(9) -0.0093(11)
C1 0.0279(12) 0.0374(14) 0.0295(11) 0.0024(10) 0.0039(9) -0.0060(10)
C2 0.0336(13) 0.0330(14) 0.0394(13) -0.0035(11) 0.0089(11) -0.0033(11)
C3 0.0304(13) 0.0321(13) 0.0409(13) -0.0029(11) 0.0046(10) 0.0017(10)
C4 0.0288(12) 0.0284(12) 0.0352(12) -0.0011(10) 0.0041(9) -0.0038(10)
C5 0.0301(12) 0.0329(12) 0.0333(12) -0.0006(10) 0.0085(10) -0.0015(10)
C6 0.0289(12) 0.0379(13) 0.0370(12) 0.0027(11) 0.0075(10) 0.0020(11)
C7 0.0325(12) 0.0310(12) 0.0334(12) -0.0018(10) 0.0068(10) -0.0027(11)
C8 0.0297(12) 0.0268(12) 0.0354(12) -0.0044(10) 0.0049(10) -0.0032(10)
C9 0.0281(12) 0.0255(11) 0.0326(12) 0.0030(10) 0.0043(10) -0.0039(10)
C10 0.0335(12) 0.0253(11) 0.0310(11) -0.0013(10) 0.0058(9) -0.0014(10)
C11 0.0315(12) 0.0231(10) 0.0338(11) 0.0012(10) 0.0055(10) -0.0004(10)
C12 0.0313(12) 0.0244(11) 0.0271(10) 0.0007(9) 0.0060(9) -0.0035(9)
C13 0.0315(12) 0.0315(12) 0.0326(11) -0.0010(10) 0.0104(10) -0.0001(10)
C14 0.0287(12) 0.0315(13) 0.0386(12) 0.0013(11) 0.0056(10) 0.0017(10)
C15 0.0348(13) 0.0359(14) 0.0378(12) -0.0074(11) 0.0028(10) 0.0061(11)
C16 0.0418(15) 0.0436(15) 0.0320(12) -0.0103(11) 0.0079(11) -0.0009(12)
O1A 0.0316(10) 0.0547(14) 0.0574(12) 0.0051(11) 0.0064(9) 0.0024(9)
O2A 0.0464(11) 0.0619(14) 0.0328(9) 0.0083(9) 0.0093(8) 0.0092(10)
O3A 0.0313(9) 0.0327(9) 0.0282(8) 0.0031(7) 0.0024(7) -0.0035(7)
N1A 0.0319(11) 0.0326(11) 0.0324(10) 0.0020(9) 0.0049(9) 0.0044(9)
O1B 0.0316(10) 0.0547(14) 0.0574(12) 0.0051(11) 0.0064(9) 0.0024(9)
O2B 0.0464(11) 0.0619(14) 0.0328(9) 0.0083(9) 0.0093(8) 0.0092(10)
O3B 0.0313(9) 0.0327(9) 0.0282(8) 0.0031(7) 0.0024(7) -0.0035(7)
N1B 0.0319(11) 0.0326(11) 0.0324(10) 0.0020(9) 0.0049(9) 0.0044(9)

loop_
_atom_type_symbol
_atom_type_description
_atom_type_scat_dispersion_real
_atom_type_scat_dispersion_imag
_atom_type_scat_source
C C 0.0033 0 'International Tables Vol C Tables 4.2.6.8 and 6.1.1.4'
H H 0 0 'International Tables Vol C Tables 4.2.6.8 and 6.1.1.4'
N N 0.0061 0 'International Tables Vol C Tables 4.2.6.8 and 6.1.1.4'
O O 0.0106 0 'International Tables Vol C Tables 4.2.6.8 and 6.1.1.4'

loop_
_geom_angle_atom_site_label_1
_geom_angle_atom_site_label_2
_geom_angle_atom_site_label_3
_geom_angle
_geom_angle_site_symmetry_1
_geom_angle_site_symmetry_3
_geom_angle_publ_flag
C12 O3 C16 117.88(19) . . ?
O1 N1 O2 122.9(2) . . ?
O1 N1 C1 118.8(2) . . ?
O2 N1 C1 118.3(2) . . ?
C2 C1 C6 122.3(2) . . ?
C2 C1 N1 119.1(2) . . ?
C6 C1 N1 118.6(2) . . ?
C1 C2 C3 119.0(2) . . ?
C1 C2 H2 120.5 . . ?
C3 C2 H2 120.5 . . ?
C2 C3 C4 120.6(2) . . ?
C2 C3 H3 119.7 . . ?
C4 C3 H3 119.7 . . ?
C5 C4 C3 118.5(2) . . ?
C5 C4 C7 118.2(2) . . ?
C3 C4 C7 123.3(2) . . ?
C6 C5 C4 121.2(2) . . ?
C6 C5 H5 119.4 . . ?
C4 C5 H5 119.4 . . ?
C1 C6 C5 118.4(2) . . ?
C1 C6 H6 120.8 . . ?
C5 C6 H6 120.8 . . ?
C8 C7 C4 126.3(2) . . ?
C8 C7 H7 116.9 . . ?
C4 C7 H7 116.9 . . ?
C7 C8 C9 125.7(2) . . ?
C7 C8 H8 117.2 . . ?
C9 C8 H8 117.2 . . ?
C14 C9 C10 117.9(2) . . ?
C14 C9 C8 123.1(2) . . ?
C10 C9 C8 119.0(2) . . ?
C11 C10 C9 122.8(2) . . ?
C11 C10 H10 118.6 . . ?
C9 C10 H10 118.6 . . ?
C10 C11 C12 117.9(2) . . ?
C10 C11 C15 122.1(2) . . ?
C12 C11 C15 119.8(2) . . ?
O3 C12 C13 123.7(2) . . ?
O3 C12 C11 115.4(2) . . ?
C13 C12 C11 121.0(2) . . ?
C12 C13 C14 119.6(2) . . ?
C12 C13 H13 120.2 . . ?
C14 C13 H13 120.2 . . ?
C9 C14 C13 120.8(2) . . ?
C9 C14 H14 119.6 . . ?
C13 C14 H14 119.6 . . ?
C11 C15 H15A 109.5 . . ?
C11 C15 H15B 109.5 . . ?
H15A C15 H15B 109.5 . . ?
C11 C15 H15C 109.5 . . ?
H15A C15 H15C 109.5 . . ?
H15B C15 H15C 109.5 . . ?
O3 C16 H16A 109.5 . . ?
O3 C16 H16B 109.5 . . ?
H16A C16 H16B 109.5 . . ?
O3 C16 H16C 109.5 . . ?
H16A C16 H16C 109.5 . . ?
H16B C16 H16C 109.5 . . ?
C12A O3A C16A 119.3(4) . . ?
O2A N1A O1A 123.2(2) . . ?
O2A N1A C1A 121.6(3) . . ?
O1A N1A C1A 115.2(3) . . ?
C6A C1A C2A 121.6(4) . . ?
C6A C1A N1A 119.5(4) . . ?
C2A C1A N1A 118.9(4) . . ?
C3A C2A C1A 118.7(4) . . ?
C3A C2A H2A 120.7 . . ?
C1A C2A H2A 120.7 . . ?
C2A C3A C4A 120.2(4) . . ?
C2A C3A H3A 119.9 . . ?
C4A C3A H3A 119.9 . . ?
C5A C4A C3A 119.0(3) . . ?
C5A C4A C7A 119.0(3) . . ?
C3A C4A C7A 122.0(4) . . ?
C6A C5A C4A 121.0(4) . . ?
C6A C5A H5A 119.5 . . ?
C4A C5A H5A 119.5 . . ?
C1A C6A C5A 119.7(5) . . ?
C1A C6A H6A 120.2 . . ?
C5A C6A H6A 120.2 . . ?
C8A C7A C4A 127.1(3) . . ?
C8A C7A H7A 116.4 . . ?
C4A C7A H7A 116.4 . . ?
C7A C8A C9A 126.6(4) . . ?
C7A C8A H8A 116.7 . . ?
C9A C8A H8A 116.7 . . ?
C10A C9A C14A 118.4(4) . . ?
C10A C9A C8A 118.8(4) . . ?
C14A C9A C8A 122.8(4) . . ?
C11A C10A C9A 122.2(4) . . ?
C11A C10A H10A 118.9 . . ?
C9A C10A H10A 118.9 . . ?
C10A C11A C12A 119.7(5) . . ?
C10A C11A C15A 122.3(5) . . ?
C12A C11A C15A 118.0(5) . . ?
O3A C12A C11A 117.3(4) . . ?
O3A C12A C13A 122.9(4) . . ?
C11A C12A C13A 119.8(5) . . ?
C14A C13A C12A 119.5(4) . . ?
C14A C13A H13A 120.2 . . ?
C12A C13A H13A 120.2 . . ?
C9A C14A C13A 120.4(4) . . ?
C9A C14A H14A 119.8 . . ?
C13A C14A H14A 119.8 . . ?
C2B C1B C6B 123.5(11) . . ?
C1B C2B C3B 119.0(10) . . ?
C1B C2B H2B 120.5 . . ?
C3B C2B H2B 120.5 . . ?
C4B C3B C2B 120.8(8) . . ?
C4B C3B H3B 119.6 . . ?
C2B C3B H3B 119.6 . . ?
C3B C4B C5B 119.6(7) . . ?
C3B C4B C7B 117.9(7) . . ?
C5B C4B C7B 122.5(7) . . ?
C6B C5B C4B 119.0(7) . . ?
C6B C5B H5B 120.5 . . ?
C4B C5B H5B 120.5 . . ?
C5B C6B C1B 118.0(10) . . ?
C5B C6B H6B 121.0 . . ?
C1B C6B H6B 121.0 . . ?
C8B C7B C4B 125.8(7) . . ?
C8B C7B H7B 117.1 . . ?
C4B C7B H7B 117.1 . . ?
C7B C8B C9B 129.1(8) . . ?
C7B C8B H8B 115.4 . . ?
C9B C8B H8B 115.4 . . ?
C14B C9B C10B 118.3(8) . . ?
C14B C9B C8B 118.7(8) . . ?
C10B C9B C8B 122.8(9) . . ?
C9B C10B C11B 120.4(9) . . ?
C9B C10B H10B 119.8 . . ?
C11B C10B H10B 119.8 . . ?
C12B C11B C10B 117.6(10) . . ?
C12B C11B C15B 121.6(12) . . ?
C10B C11B C15B 120.8(12) . . ?
C13B C12B C11B 122.2(10) . . ?
C14B C13B C12B 118.4(11) . . ?
C14B C13B H13B 120.8 . . ?
C12B C13B H13B 120.8 . . ?
C13B C14B C9B 123.1(9) . . ?
C13B C14B H14B 118.4 . . ?
C9B C14B H14B 118.4 . . ?
C11B C15B H15G 109.5 . . ?
C11B C15B H15H 109.5 . . ?
H15G C15B H15H 109.5 . . ?
C11B C15B H15I 109.5 . . ?
H15G C15B H15I 109.5 . . ?
H15H C15B H15I 109.5 . . ?
H16G C16B H16H 109.5 . . ?
H16G C16B H16I 109.5 . . ?
H16H C16B H16I 109.5 . . ?

loop_
_geom_bond_atom_site_label_1
_geom_bond_atom_site_label_2
_geom_bond_distance
_geom_bond_site_symmetry_2
_geom_bond_publ_flag
O1 N1 1.227(3) . ?
O2 N1 1.228(3) . ?
O3 C12 1.371(3) . ?
O3 C16 1.429(3) . ?
N1 C1 1.468(3) . ?
C1 C2 1.381(4) . ?
C1 C6 1.386(4) . ?
C2 C3 1.384(3) . ?
C2 H2 1.0830 . ?
C3 C4 1.412(3) . ?
C3 H3 1.0830 . ?
C4 C5 1.400(3) . ?
C4 C7 1.468(3) . ?
C5 C6 1.388(3) . ?
C5 H5 1.0830 . ?
C6 H6 1.0830 . ?
C7 C8 1.334(3) . ?
C7 H7 1.0830 . ?
C8 C9 1.468(3) . ?
C8 H8 1.0830 . ?
C9 C14 1.396(3) . ?
C9 C10 1.405(3) . ?
C10 C11 1.382(3) . ?
C10 H10 1.0830 . ?
C11 C12 1.405(3) . ?
C11 C15 1.507(3) . ?
C12 C13 1.393(3) . ?
C13 C14 1.398(3) . ?
C13 H13 1.0830 . ?
C14 H14 1.0830 . ?
C15 H15A 1.0831 . ?
C15 H15B 1.0831 . ?
C15 H15C 1.0831 . ?
C16 H16A 1.0831 . ?
C16 H16B 1.0831 . ?
C16 H16C 1.0831 . ?
O1A N1A 1.225(3) . ?
O2A N1A 1.222(3) . ?
O3A C12A 1.358(6) . ?
O3A C16A 1.450(7) . ?
N1A C1A 1.454(5) . ?
C1A C6A 1.366(6) . ?
C1A C2A 1.401(6) . ?
C2A C3A 1.384(6) . ?
C2A H2A 1.0830 . ?
C3A C4A 1.406(5) . ?
C3A H3A 1.0830 . ?
C4A C5A 1.394(5) . ?
C4A C7A 1.484(5) . ?
C5A C6A 1.369(5) . ?
C5A H5A 1.0830 . ?
C6A H6A 1.0830 . ?
C7A C8A 1.322(5) . ?
C7A H7A 1.0830 . ?
C8A C9A 1.471(5) . ?
C8A H8A 1.0830 . ?
C9A C10A 1.399(6) . ?
C9A C14A 1.399(6) . ?
C10A C11A 1.375(6) . ?
C10A H10A 1.0830 . ?
C11A C12A 1.388(7) . ?
C11A C15A 1.493(8) . ?
C12A C13A 1.417(7) . ?
C13A C14A 1.403(6) . ?
C13A H13A 1.0830 . ?
C14A H14A 1.0830 . ?
C15A H15D 1.0831 . ?
C15A H15E 1.0831 . ?
C15A H15F 1.0831 . ?
C16A H16D 1.0831 . ?
C16A H16E 1.0831 . ?
C16A H16F 1.0831 . ?
C1B C2B 1.301(15) . ?
C1B C6B 1.439(15) . ?
C2B C3B 1.404(12) . ?
C2B H2B 1.0830 . ?
C3B C4B 1.394(11) . ?
C3B H3B 1.0830 . ?
C4B C5B 1.416(12) . ?
C4B C7B 1.475(11) . ?
C5B C6B 1.387(13) . ?
C5B H5B 1.0830 . ?
C6B H6B 1.0830 . ?
C7B C8B 1.336(10) . ?
C7B H7B 1.0830 . ?
C8B C9B 1.488(11) . ?
C8B H8B 1.0830 . ?
C9B C14B 1.391(12) . ?
C9B C10B 1.393(13) . ?
C10B C11B 1.406(15) . ?
C10B H10B 1.0830 . ?
C11B C12B 1.405(16) . ?
C11B C15B 1.531(19) . ?
C12B C13B 1.373(15) . ?
C13B C14B 1.350(13) . ?
C13B H13B 1.0830 . ?
C14B H14B 1.0830 . ?
C15B H15G 1.0831 . ?
C15B H15H 1.0831 . ?
C15B H15I 1.0831 . ?
C16B H16G 1.0831 . ?
C16B H16H 1.0831 . ?
C16B H16I 1.0831 . ?

loop_
_geom_torsion_atom_site_label_1
_geom_torsion_atom_site_label_2
_geom_torsion_atom_site_label_3
_geom_torsion_atom_site_label_4
_geom_torsion
_geom_torsion_site_symmetry_1
_geom_torsion_site_symmetry_2
_geom_torsion_site_symmetry_3
_geom_torsion_site_symmetry_4
_geom_torsion_publ_flag
O1 N1 C1 C2 174.4(3) . . . . ?
O2 N1 C1 C2 -5.2(3) . . . . ?
O1 N1 C1 C6 -6.4(3) . . . . ?
O2 N1 C1 C6 173.9(2) . . . . ?
C6 C1 C2 C3 -1.0(4) . . . . ?
N1 C1 C2 C3 178.1(2) . . . . ?
C1 C2 C3 C4 0.2(4) . . . . ?
C2 C3 C4 C5 0.3(4) . . . . ?
C2 C3 C4 C7 -177.8(2) . . . . ?
C3 C4 C5 C6 -0.2(4) . . . . ?
C7 C4 C5 C6 178.0(2) . . . . ?
C2 C1 C6 C5 1.1(4) . . . . ?
N1 C1 C6 C5 -178.0(2) . . . . ?
C4 C5 C6 C1 -0.5(4) . . . . ?
C5 C4 C7 C8 -179.1(3) . . . . ?
C3 C4 C7 C8 -1.0(4) . . . . ?
C4 C7 C8 C9 179.9(2) . . . . ?
C7 C8 C9 C14 -8.8(4) . . . . ?
C7 C8 C9 C10 170.0(2) . . . . ?
C14 C9 C10 C11 1.7(4) . . . . ?
C8 C9 C10 C11 -177.1(2) . . . . ?
C9 C10 C11 C12 -1.2(4) . . . . ?
C9 C10 C11 C15 174.7(2) . . . . ?
C16 O3 C12 C13 10.8(3) . . . . ?
C16 O3 C12 C11 -168.8(2) . . . . ?
C10 C11 C12 O3 179.2(2) . . . . ?
C15 C11 C12 O3 3.3(3) . . . . ?
C10 C11 C12 C13 -0.4(3) . . . . ?
C15 C11 C12 C13 -176.3(2) . . . . ?
O3 C12 C13 C14 -178.3(2) . . . . ?
C11 C12 C13 C14 1.3(4) . . . . ?
C10 C9 C14 C13 -0.7(4) . . . . ?
C8 C9 C14 C13 178.1(2) . . . . ?
C12 C13 C14 C9 -0.8(4) . . . . ?
O2A N1A C1A C6A 171.4(4) . . . . ?
O1A N1A C1A C6A -7.8(5) . . . . ?
O2A N1A C1A C2A -7.9(5) . . . . ?
O1A N1A C1A C2A 173.0(4) . . . . ?
C6A C1A C2A C3A -1.0(7) . . . . ?
N1A C1A C2A C3A 178.2(3) . . . . ?
C1A C2A C3A C4A 0.7(6) . . . . ?
C2A C3A C4A C5A 0.0(5) . . . . ?
C2A C3A C4A C7A 178.8(3) . . . . ?
C3A C4A C5A C6A -0.5(6) . . . . ?
C7A C4A C5A C6A -179.3(3) . . . . ?
C2A C1A C6A C5A 0.6(7) . . . . ?
N1A C1A C6A C5A -178.7(3) . . . . ?
C4A C5A C6A C1A 0.2(6) . . . . ?
C5A C4A C7A C8A 170.4(4) . . . . ?
C3A C4A C7A C8A -8.4(6) . . . . ?
C4A C7A C8A C9A 179.4(4) . . . . ?
C7A C8A C9A C10A -170.0(4) . . . . ?
C7A C8A C9A C14A 8.6(6) . . . . ?
C14A C9A C10A C11A -2.4(6) . . . . ?
C8A C9A C10A C11A 176.3(4) . . . . ?
C9A C10A C11A C12A 2.3(7) . . . . ?
C9A C10A C11A C15A -175.3(5) . . . . ?
C16A O3A C12A C11A 178.8(5) . . . . ?
C16A O3A C12A C13A -2.9(7) . . . . ?
C10A C11A C12A O3A 178.1(4) . . . . ?
C15A C11A C12A O3A -4.1(7) . . . . ?
C10A C11A C12A C13A -0.2(8) . . . . ?
C15A C11A C12A C13A 177.5(5) . . . . ?
O3A C12A C13A C14A 180.0(4) . . . . ?
C11A C12A C13A C14A -1.8(8) . . . . ?
C10A C9A C14A C13A 0.3(6) . . . . ?
C8A C9A C14A C13A -178.3(4) . . . . ?
C12A C13A C14A C9A 1.7(7) . . . . ?
C6B C1B C2B C3B 1.7(17) . . . . ?
C1B C2B C3B C4B -2.9(14) . . . . ?
C2B C3B C4B C5B 1.4(12) . . . . ?
C2B C3B C4B C7B -179.8(8) . . . . ?
C3B C4B C5B C6B 1.4(12) . . . . ?
C7B C4B C5B C6B -177.4(8) . . . . ?
C4B C5B C6B C1B -2.5(14) . . . . ?
C2B C1B C6B C5B 1.0(17) . . . . ?
C3B C4B C7B C8B -179.7(8) . . . . ?
C5B C4B C7B C8B -0.9(12) . . . . ?
C4B C7B C8B C9B 179.0(8) . . . . ?
C7B C8B C9B C14B 175.6(9) . . . . ?
C7B C8B C9B C10B 1.2(13) . . . . ?
C14B C9B C10B C11B 0.9(13) . . . . ?
C8B C9B C10B C11B 175.3(9) . . . . ?
C9B C10B C11B C12B -0.2(16) . . . . ?
C9B C10B C11B C15B -178.1(12) . . . . ?
C10B C11B C12B C13B -0.6(17) . . . . ?
C15B C11B C12B C13B 177.3(13) . . . . ?
C11B C12B C13B C14B 0.7(17) . . . . ?
C12B C13B C14B C9B 0.1(15) . . . . ?
C10B C9B C14B C13B -0.9(14) . . . . ?
C8B C9B C14B C13B -175.5(8) . . . . ?
